data_7057164
loop_
_publ_author_name
'Szell, Patrick M. J.'
'Dragon, Julien'
'Zablotny, Scott'
'Harrigan, Stephen R.'
'Gabidullin, Bulat'
'Bryce, David L.'

_publ_section_title
;
 Mechanochemistry and cocrystallization of 3-iodoethynylbenzoic acid with
 nitrogen-containing heterocycles: concurrent halogen and hydrogen bonding
;
_journal_issue 13
_journal_name_full 'New Journal of Chemistry'
_journal_page_first 10493
_journal_paper_doi 10.1039/C8NJ00437D
_journal_volume 42
_journal_year 2018
_chemical_formula_moiety '2(C9 H4 I1 O2)(C4 H12 N2)'
_chemical_formula_sum 'C11 H10 I N O2'
_chemical_formula_weight 315.10
_chemical_name_systematic (3-iodoethynylbenzoate)2(piperidinium)
_space_group_crystal_system monoclinic
_space_group_IT_number 14
_space_group_name_Hall '-P 2ybc'
_space_group_name_H-M_alt 'P 1 21/c 1'
_symmetry_space_group_name_Hall '-P 2ybc'
_symmetry_space_group_name_H-M 'P 1 21/c 1'
_atom_sites_solution_hydrogens mixed
_audit_creation_method SHELXL-2016/6
_audit_update_record
;
2018-01-18 deposited with the CCDC.
2018-03-12 downloaded from the CCDC.
;
_cell_angle_alpha 90
_cell_angle_beta 90.243(3)
_cell_angle_gamma 90
_cell_formula_units_Z 4
_cell_length_a 16.7005(8)
_cell_length_b 8.0961(4)
_cell_length_c 8.3096(4)
_cell_measurement_reflns_used 5248
_cell_measurement_temperature 200(2)
_cell_measurement_theta_max 29.40
_cell_measurement_theta_min 2.44
_cell_volume 1123.52(9)
_computing_cell_refinement 'APEX II (Bruker, 2009)'
_computing_data_collection 'APEX II (Bruker, 2009)'
_computing_data_reduction 'SAINT (Bruker)'
_computing_molecular_graphics 'Mercury (Macrae et al., 2008)'
_computing_publication_material 'CIFTAB (Sheldrick, 1997)'
_computing_structure_refinement 'SHELXL-2014/7 (Sheldrick, 2014)'
_computing_structure_solution 'XT (Sheldrick, 2014)'
_diffrn_ambient_temperature 200(2)
_diffrn_measured_fraction_theta_full 1.000
_diffrn_measured_fraction_theta_max 0.955
_diffrn_measurement_device_type 'Bruker APEX-II CCD'
_diffrn_measurement_method '\f and \w scans'
_diffrn_radiation_type MoK\a
_diffrn_radiation_wavelength 0.71073
_diffrn_reflns_av_R_equivalents 0.0435
_diffrn_reflns_av_unetI/netI 0.0437
_diffrn_reflns_Laue_measured_fraction_full 1.000
_diffrn_reflns_Laue_measured_fraction_max 0.955
_diffrn_reflns_limit_h_max 23
_diffrn_reflns_limit_h_min -22
_diffrn_reflns_limit_k_max 11
_diffrn_reflns_limit_k_min -11
_diffrn_reflns_limit_l_max 11
_diffrn_reflns_limit_l_min -11
_diffrn_reflns_number 12635
_diffrn_reflns_point_group_measured_fraction_full 1.000
_diffrn_reflns_point_group_measured_fraction_max 0.955
_diffrn_reflns_theta_full 25.242
_diffrn_reflns_theta_max 30.559
_diffrn_reflns_theta_min 2.439
_exptl_absorpt_coefficient_mu 2.829
_exptl_absorpt_correction_T_max 0.7461
_exptl_absorpt_correction_T_min 0.6070
_exptl_absorpt_correction_type multi-scan
_exptl_absorpt_process_details 'SADABS, Bruker (2003)'
_exptl_crystal_colour colourless
_exptl_crystal_density_diffrn 1.863
_exptl_crystal_description plates
_exptl_crystal_F_000 608
_exptl_crystal_recrystallization_method 'Re-crystallisation from solvent: Methanol'
_exptl_crystal_size_max 0.811
_exptl_crystal_size_mid 0.238
_exptl_crystal_size_min 0.108
_refine_diff_density_max 0.731
_refine_diff_density_min -0.720
_refine_diff_density_rms 0.090
_refine_ls_extinction_method none
_refine_ls_goodness_of_fit_ref 1.039
_refine_ls_hydrogen_treatment mixed
_refine_ls_matrix_type full
_refine_ls_number_parameters 145
_refine_ls_number_reflns 3217
_refine_ls_number_restraints 0
_refine_ls_restrained_S_all 1.039
_refine_ls_R_factor_all 0.0573
_refine_ls_R_factor_gt 0.0338
_refine_ls_shift/su_max 0.000
_refine_ls_shift/su_mean 0.000
_refine_ls_structure_factor_coef Fsqd
_refine_ls_weighting_details 'w=1/[\s^2^(Fo^2^)+(0.0297P)^2^+1.1544P] where P=(Fo^2^+2Fc^2^)/3'
_refine_ls_weighting_scheme calc
_refine_ls_wR_factor_gt 0.0729
_refine_ls_wR_factor_ref 0.0814
_reflns_Friedel_coverage 0.000
_reflns_number_gt 2453
_reflns_number_total 3217
_reflns_threshold_expression 'I > 2\s(I)'
_cod_data_source_file c8nj00437d2.cif
_cod_data_source_block shelx_CCDC1
_cod_depositor_comments 'Adding full bibliography for 7057163--7057168.cif.'
_cod_database_code 7057164
_shelx_shelxl_version_number 2016/6
_shelx_space_group_comment
;
The symmetry employed for this shelxl refinement is uniquely defined
by the following loop, which should always be used as a source of
symmetry information in preference to the above space-group names.
They are only intended as comments.
;
_shelx_estimated_absorpt_t_min 0.207
_shelx_estimated_absorpt_t_max 0.750

loop_
_space_group_symop_operation_xyz
'x, y, z'
'-x, y+1/2, -z+1/2'
'-x, -y, -z'
'x, -y-1/2, z-1/2'

loop_
_atom_site_label
_atom_site_type_symbol
_atom_site_fract_x
_atom_site_fract_y
_atom_site_fract_z
_atom_site_U_iso_or_equiv
_atom_site_adp_type
_atom_site_occupancy
_atom_site_site_symmetry_order
_atom_site_calc_flag
_atom_site_refinement_flags_posn
_atom_site_refinement_flags_adp
C1 C 0.1076(2) 0.0902(4) 0.2362(6) 0.0358(8) Uani 1 1 d . .
C2 C 0.14965(19) 0.2086(4) 0.2448(5) 0.0334(8) Uani 1 1 d . .
C3 C 0.19691(18) 0.3560(4) 0.2549(5) 0.0280(7) Uani 1 1 d . .
C4 C 0.1844(2) 0.4838(5) 0.1447(5) 0.0342(9) Uani 1 1 d . .
H4 H 0.145755 0.470612 0.061379 0.041 Uiso 1 1 calc R U
C5 C 0.2272(2) 0.6284(5) 0.1553(5) 0.0360(9) Uani 1 1 d . .
H5 H 0.217768 0.714965 0.080465 0.043 Uiso 1 1 calc R U
C6 C 0.28437(19) 0.6476(4) 0.2757(5) 0.0299(8) Uani 1 1 d . .
H6 H 0.314145 0.747359 0.282483 0.036 Uiso 1 1 calc R U
C7 C 0.29830(19) 0.5222(4) 0.3861(4) 0.0238(7) Uani 1 1 d . .
C8 C 0.2542(2) 0.3773(4) 0.3758(5) 0.0257(7) Uani 1 1 d . .
H8 H 0.263069 0.291605 0.451913 0.031 Uiso 1 1 calc R U
C9 C 0.3597(2) 0.5430(4) 0.5192(5) 0.0253(7) Uani 1 1 d . .
C10 C 0.5269(2) 0.5412(5) 0.8405(4) 0.0295(7) Uani 1 1 d . .
H10A H 0.536547 0.625311 0.756229 0.035 Uiso 1 1 calc R U
H10B H 0.543392 0.432411 0.797469 0.035 Uiso 1 1 calc R U
C11 C 0.5764(2) 0.5818(4) 0.9880(5) 0.0291(8) Uani 1 1 d . .
H11A H 0.633984 0.577771 0.960681 0.035 Uiso 1 1 calc R U
H11B H 0.563693 0.695088 1.024776 0.035 Uiso 1 1 calc R U
I1 I 0.03431(2) -0.10432(3) 0.23344(5) 0.04844(11) Uani 1 1 d . .
N1 N 0.44044(17) 0.5374(4) 0.8808(4) 0.0266(6) Uani 1 1 d . .
O1 O 0.40578(16) 0.6653(3) 0.5152(3) 0.0313(6) Uani 1 1 d . .
O2 O 0.35982(17) 0.4356(3) 0.6281(3) 0.0350(6) Uani 1 1 d . .
H1A H 0.418(2) 0.639(5) 0.918(5) 0.027(11) Uiso 1 1 d . .
H1B H 0.413(3) 0.501(6) 0.783(7) 0.062(15) Uiso 1 1 d . .

loop_
_atom_site_aniso_label
_atom_site_aniso_U_11
_atom_site_aniso_U_22
_atom_site_aniso_U_33
_atom_site_aniso_U_23
_atom_site_aniso_U_13
_atom_site_aniso_U_12
C1 0.0314(16) 0.0351(17) 0.041(2) -0.0017(19) -0.0079(18) -0.0047(13)
C2 0.0300(15) 0.0366(17) 0.034(2) -0.0026(18) -0.0070(17) -0.0010(13)
C3 0.0254(14) 0.0310(16) 0.0277(19) -0.0026(16) -0.0028(16) -0.0020(11)
C4 0.0289(18) 0.045(2) 0.028(2) 0.0048(18) -0.0077(16) -0.0049(15)
C5 0.0340(19) 0.043(2) 0.031(2) 0.0128(18) -0.0048(17) -0.0033(16)
C6 0.0286(15) 0.0307(16) 0.030(2) 0.0043(16) -0.0017(16) -0.0053(12)
C7 0.0249(15) 0.0259(16) 0.0207(18) -0.0012(14) 0.0000(14) 0.0001(12)
C8 0.0270(16) 0.0235(15) 0.0266(19) 0.0001(14) -0.0024(14) -0.0006(12)
C9 0.0263(16) 0.0238(15) 0.0258(19) -0.0033(15) -0.0029(14) 0.0022(12)
C10 0.0330(18) 0.0296(16) 0.0259(18) 0.0040(14) 0.0014(16) 0.0014(14)
C11 0.0260(17) 0.0298(18) 0.032(2) -0.0016(15) 0.0008(15) -0.0012(13)
I1 0.04339(14) 0.03197(12) 0.0699(2) -0.00400(15) -0.00755(16) -0.01058(10)
N1 0.0304(15) 0.0247(14) 0.0246(16) -0.0015(13) -0.0057(13) 0.0045(11)
O1 0.0344(13) 0.0270(12) 0.0326(15) 0.0005(11) -0.0046(12) -0.0083(10)
O2 0.0446(15) 0.0304(13) 0.0298(15) 0.0052(11) -0.0153(13) -0.0081(11)

loop_
_atom_type_symbol
_atom_type_description
_atom_type_scat_dispersion_real
_atom_type_scat_dispersion_imag
_atom_type_scat_source
C C 0.0033 0.0016 'International Tables Vol C Tables 4.2.6.8 and 6.1.1.4'
H H 0.0000 0.0000 'International Tables Vol C Tables 4.2.6.8 and 6.1.1.4'
I I -0.4742 1.8119 'International Tables Vol C Tables 4.2.6.8 and 6.1.1.4'
N N 0.0061 0.0033 'International Tables Vol C Tables 4.2.6.8 and 6.1.1.4'
O O 0.0106 0.0060 'International Tables Vol C Tables 4.2.6.8 and 6.1.1.4'

loop_
_geom_angle_atom_site_label_1
_geom_angle_atom_site_label_2
_geom_angle_atom_site_label_3
_geom_angle
_geom_angle_site_symmetry_1
C2 C1 I1 176.8(4) .
C1 C2 C3 177.3(4) .
C8 C3 C4 118.8(3) .
C8 C3 C2 121.4(3) .
C4 C3 C2 119.8(3) .
C5 C4 C3 120.8(3) .
C5 C4 H4 119.6 .
C3 C4 H4 119.6 .
C4 C5 C6 119.9(4) .
C4 C5 H5 120.1 .
C6 C5 H5 120.1 .
C7 C6 C5 120.5(3) .
C7 C6 H6 119.8 .
C5 C6 H6 119.8 .
C6 C7 C8 119.4(3) .
C6 C7 C9 120.8(3) .
C8 C7 C9 119.8(3) .
C7 C8 C3 120.7(3) .
C7 C8 H8 119.6 .
C3 C8 H8 119.6 .
O1 C9 O2 124.6(3) .
O1 C9 C7 118.8(3) .
O2 C9 C7 116.6(3) .
N1 C10 C11 110.5(3) .
N1 C10 H10A 109.5 .
C11 C10 H10A 109.5 .
N1 C10 H10B 109.5 .
C11 C10 H10B 109.5 .
H10A C10 H10B 108.1 .
N1 C11 C10 110.5(3) 3_667
N1 C11 H11A 109.5 3_667
C10 C11 H11A 109.5 .
N1 C11 H11B 109.5 3_667
C10 C11 H11B 109.5 .
H11A C11 H11B 108.1 .
C11 N1 C10 111.5(3) 3_667
C11 N1 H1A 104(2) 3_667
C10 N1 H1A 116(2) .
C11 N1 H1B 109(3) 3_667
C10 N1 H1B 106(3) .
H1A N1 H1B 110(4) .

loop_
_geom_bond_atom_site_label_1
_geom_bond_atom_site_label_2
_geom_bond_distance
_geom_bond_site_symmetry_2
C1 C2 1.190(5) .
C1 I1 1.995(3) .
C2 C3 1.433(4) .
C3 C8 1.395(5) .
C3 C4 1.397(5) .
C4 C5 1.375(5) .
C4 H4 0.9500 .
C5 C6 1.388(5) .
C5 H5 0.9500 .
C6 C7 1.388(5) .
C6 H6 0.9500 .
C7 C8 1.388(4) .
C7 C9 1.515(5) .
C8 H8 0.9500 .
C9 O1 1.254(4) .
C9 O2 1.255(5) .
C10 N1 1.485(5) .
C10 C11 1.512(5) .
C10 H10A 0.9900 .
C10 H10B 0.9900 .
C11 N1 1.484(5) 3_667
C11 H11A 0.9900 .
C11 H11B 0.9900 .
N1 H1A 0.96(4) .
N1 H1B 0.98(6) .

loop_
_geom_hbond_atom_site_label_D
_geom_hbond_atom_site_label_H
_geom_hbond_atom_site_label_A
_geom_hbond_distance_DH
_geom_hbond_distance_HA
_geom_hbond_distance_DA
_geom_hbond_angle_DHA
_geom_hbond_site_symmetry_A
C11 H11B O2 0.99 2.66 3.207(5) 115.3 2_656
N1 H1A O1 0.96(4) 1.79(4) 2.717(4) 163(4) 4_576
N1 H1B O2 0.98(6) 1.65(6) 2.622(4) 175(5) .
N1 H1B O1 0.98(6) 2.60(5) 3.259(4) 125(4) .
C11 H11B O2 0.99 2.66 3.207(5) 115.3 2_656
N1 H1A O1 0.96(4) 1.79(4) 2.717(4) 163(4) 4_576
N1 H1B O1 0.98(6) 2.60(5) 3.259(4) 125(4) .
N1 H1B O2 0.98(6) 1.65(6) 2.622(4) 175(5) .

loop_
_geom_torsion_atom_site_label_1
_geom_torsion_atom_site_label_2
_geom_torsion_atom_site_label_3
_geom_torsion_atom_site_label_4
_geom_torsion
_geom_torsion_site_symmetry_4
C8 C3 C4 C5 -0.4(6) .
C2 C3 C4 C5 177.9(4) .
C3 C4 C5 C6 0.7(6) .
C4 C5 C6 C7 -0.4(6) .
C5 C6 C7 C8 -0.4(6) .
C5 C6 C7 C9 -179.1(4) .
C6 C7 C8 C3 0.8(5) .
C9 C7 C8 C3 179.5(3) .
C4 C3 C8 C7 -0.4(6) .
C2 C3 C8 C7 -178.6(4) .
C6 C7 C9 O1 -9.9(5) .
C8 C7 C9 O1 171.3(3) .
C6 C7 C9 O2 169.1(3) .
C8 C7 C9 O2 -9.6(5) .
N1 C10 C11 N1 56.1(4) 3_667
C11 C10 N1 C11 -56.7(4) 3_667
